data_4333354
loop_
_publ_author_name
'Teets, Thomas S.'
'Partyka, David V.'
'Esswein, Arthur J.'
'Updegraff, James B.'
'Zeller, Matthias'
'Hunter, Allen D.'
'Gray, Thomas G.'

_publ_section_title
;
 Luminescent, Three-Coordinate Azadipyrromethene Complexes of d10Copper,
 Silver, and Gold
;
_journal_issue 16
_journal_name_full 'Inorganic Chemistry'
_journal_page_first 6218
_journal_page_last 6220
_journal_paper_doi 10.1021/ic700776t
_journal_volume 46
_journal_year 2007
_chemical_formula_sum 'C50 H37 Cu N3 P'
_chemical_formula_weight 774.34
_chemical_name_systematic
;

 ?

;
_space_group_IT_number 14
_symmetry_cell_setting monoclinic
_symmetry_space_group_name_Hall '-P 2yn'
_symmetry_space_group_name_H-M 'P 1 21/n 1'
_atom_sites_solution_hydrogens geom
_atom_sites_solution_primary direct
_atom_sites_solution_secondary difmap
_audit_creation_method SHELXL-97
_cell_angle_alpha 90.00
_cell_angle_beta 92.5540(10)
_cell_angle_gamma 90.00
_cell_formula_units_Z 4
_cell_length_a 12.2778(8)
_cell_length_b 12.9304(8)
_cell_length_c 23.6398(15)
_cell_measurement_reflns_used 8012
_cell_measurement_temperature 100(2)
_cell_measurement_theta_max 30.52
_cell_measurement_theta_min 2.34
_cell_volume 3749.3(4)
_computing_cell_refinement 'SAINT+ 6.45 (Bruker, 2003)'
_computing_data_collection 'SMART 5.630 (Bruker, 1997-2002)'
_computing_data_reduction 'SAINT+ 6.45'
_computing_molecular_graphics 'SHELXTL 6.14'
_computing_publication_material 'SHELXTL 6.14'
_computing_structure_refinement 'SHELXTL 6.14'
_computing_structure_solution 'SHELXTL 6.14 (Bruker, 2000-2003)'
_diffrn_ambient_temperature 100(2)
_diffrn_measured_fraction_theta_full 0.998
_diffrn_measured_fraction_theta_max 0.998
_diffrn_measurement_device_type 'Bruker AXS SMART APEX CCD diffractometer'
_diffrn_measurement_method '\w scans'
_diffrn_radiation_monochromator graphite
_diffrn_radiation_source 'fine-focus sealed tube'
_diffrn_radiation_type MoK\a
_diffrn_radiation_wavelength 0.71073
_diffrn_reflns_av_R_equivalents 0.0283
_diffrn_reflns_av_sigmaI/netI 0.0301
_diffrn_reflns_limit_h_max 14
_diffrn_reflns_limit_h_min -16
_diffrn_reflns_limit_k_max 17
_diffrn_reflns_limit_k_min -14
_diffrn_reflns_limit_l_max 31
_diffrn_reflns_limit_l_min -18
_diffrn_reflns_number 31895
_diffrn_reflns_theta_full 28.28
_diffrn_reflns_theta_max 28.28
_diffrn_reflns_theta_min 1.72
_diffrn_standards_decay_% none
_diffrn_standards_number 0
_exptl_absorpt_coefficient_mu 0.666
_exptl_absorpt_correction_T_max 0.911
_exptl_absorpt_correction_T_min 0.758
_exptl_absorpt_correction_type multi-scan
_exptl_absorpt_process_details 'SADABS in SAINT+ (Bruker, 2003)'
_exptl_crystal_colour black
_exptl_crystal_density_diffrn 1.372
_exptl_crystal_density_method 'not measured'
_exptl_crystal_description plate
_exptl_crystal_F_000 1608
_exptl_crystal_size_max 0.57
_exptl_crystal_size_mid 0.44
_exptl_crystal_size_min 0.14
_refine_diff_density_max 0.489
_refine_diff_density_min -0.260
_refine_diff_density_rms 0.071
_refine_ls_extinction_method none
_refine_ls_goodness_of_fit_ref 1.023
_refine_ls_hydrogen_treatment constr
_refine_ls_matrix_type full
_refine_ls_number_parameters 496
_refine_ls_number_reflns 9282
_refine_ls_number_restraints 0
_refine_ls_restrained_S_all 1.023
_refine_ls_R_factor_all 0.0497
_refine_ls_R_factor_gt 0.0374
_refine_ls_shift/su_max 0.001
_refine_ls_shift/su_mean 0.000
_refine_ls_structure_factor_coef Fsqd
_refine_ls_weighting_details 'calc w=1/[\s^2^(Fo^2^)+(0.0564P)^2^+1.4460P] where P=(Fo^2^+2Fc^2^)/3'
_refine_ls_weighting_scheme calc
_refine_ls_wR_factor_gt 0.0936
_refine_ls_wR_factor_ref 0.1009
_reflns_number_gt 7600
_reflns_number_total 9282
_reflns_threshold_expression >I>2\s(I)
_cod_data_source_file ic700776tsup1.cif
_cod_data_source_block 06mz229m
_cod_depositor_comments
;
The following automatic conversions were performed:

'_symmetry_cell_setting' value 'Monoclinic' changed to 'monoclinic'
according to /home/saulius/struct/CIF-dictionaries/cif_core.dic
dictionary named 'cif_core.dic' version 2.4.2 from 2011-04-26.

Automatic conversion script
Id: cif_fix_values 1891 2012-01-12 08:04:46Z andrius 
;
_cod_original_sg_symbol_H-M P2(1)/n
_cod_database_code 4333354

loop_
_symmetry_equiv_pos_as_xyz
'x, y, z'
'-x+1/2, y+1/2, -z+1/2'
'-x, -y, -z'
'x-1/2, -y-1/2, z-1/2'

loop_
_atom_site_label
_atom_site_type_symbol
_atom_site_fract_x
_atom_site_fract_y
_atom_site_fract_z
_atom_site_U_iso_or_equiv
_atom_site_adp_type
_atom_site_occupancy
_atom_site_symmetry_multiplicity
_atom_site_calc_flag
_atom_site_refinement_flags
C1 C 0.79300(14) 0.97507(15) 0.66707(9) 0.0281(4) Uani 1 1 d .
H1 H 0.8272 0.9872 0.6324 0.034 Uiso 1 1 calc R
C2 C 0.78595(16) 1.05407(18) 0.70618(11) 0.0406(5) Uani 1 1 d .
H2 H 0.8155 1.1202 0.6983 0.049 Uiso 1 1 calc R
C3 C 0.73612(18) 1.0374(2) 0.75679(11) 0.0494(7) Uani 1 1 d .
H3 H 0.7316 1.0919 0.7835 0.059 Uiso 1 1 calc R
C4 C 0.69298(17) 0.9412(2) 0.76827(10) 0.0434(6) Uani 1 1 d .
H4 H 0.6589 0.9297 0.8030 0.052 Uiso 1 1 calc R
C5 C 0.69924(15) 0.86194(17) 0.72949(8) 0.0301(4) Uani 1 1 d .
H5 H 0.6689 0.7962 0.7375 0.036 Uiso 1 1 calc R
C6 C 0.75017(13) 0.87792(15) 0.67827(7) 0.0225(4) Uani 1 1 d .
C7 C 0.75690(13) 0.79289(14) 0.63797(7) 0.0196(3) Uani 1 1 d .
C8 C 0.68133(13) 0.70959(14) 0.63157(7) 0.0215(3) Uani 1 1 d .
H8 H 0.6191 0.6986 0.6533 0.026 Uiso 1 1 calc R
C9 C 0.71482(13) 0.64804(13) 0.58824(7) 0.0199(3) Uani 1 1 d .
C10 C 0.81244(13) 0.69788(13) 0.56858(7) 0.0186(3) Uani 1 1 d .
C11 C 0.95383(13) 0.70595(13) 0.50352(7) 0.0190(3) Uani 1 1 d .
C12 C 1.00079(13) 0.66392(13) 0.45349(7) 0.0198(3) Uani 1 1 d .
C13 C 1.09111(14) 0.72366(14) 0.44468(7) 0.0224(3) Uani 1 1 d .
H13 H 1.1409 0.7147 0.4154 0.027 Uiso 1 1 calc R
C14 C 1.09652(13) 0.80148(14) 0.48741(7) 0.0199(3) Uani 1 1 d .
C15 C 1.17407(13) 0.88772(14) 0.49029(7) 0.0214(3) Uani 1 1 d .
C16 C 1.27416(14) 0.87993(16) 0.46431(8) 0.0262(4) Uani 1 1 d .
H16 H 1.2917 0.8182 0.4449 0.031 Uiso 1 1 calc R
C17 C 1.34772(15) 0.96118(16) 0.46652(8) 0.0313(4) Uani 1 1 d .
H17 H 1.4157 0.9544 0.4492 0.038 Uiso 1 1 calc R
C18 C 1.32283(16) 1.05193(16) 0.49375(9) 0.0330(4) Uani 1 1 d .
H18 H 1.3735 1.1075 0.4953 0.040 Uiso 1 1 calc R
C19 C 1.22334(16) 1.06178(16) 0.51898(9) 0.0307(4) Uani 1 1 d .
H19 H 1.2056 1.1245 0.5374 0.037 Uiso 1 1 calc R
C20 C 1.14975(14) 0.98027(14) 0.51731(8) 0.0249(4) Uani 1 1 d .
H20 H 1.0820 0.9876 0.5348 0.030 Uiso 1 1 calc R
C21 C 0.66298(13) 0.55143(14) 0.56805(7) 0.0217(3) Uani 1 1 d .
C22 C 0.56128(15) 0.52265(15) 0.58781(9) 0.0297(4) Uani 1 1 d .
H22 H 0.5263 0.5668 0.6135 0.036 Uiso 1 1 calc R
C23 C 0.51071(16) 0.43162(16) 0.57081(9) 0.0345(5) Uani 1 1 d .
H23 H 0.4420 0.4139 0.5850 0.041 Uiso 1 1 calc R
C24 C 0.55936(16) 0.36653(16) 0.53335(9) 0.0307(4) Uani 1 1 d .
H24 H 0.5243 0.3042 0.5214 0.037 Uiso 1 1 calc R
C25 C 0.66019(15) 0.39289(15) 0.51317(9) 0.0289(4) Uani 1 1 d .
H25 H 0.6943 0.3482 0.4874 0.035 Uiso 1 1 calc R
C26 C 0.71164(14) 0.48410(15) 0.53035(8) 0.0247(4) Uani 1 1 d .
H26 H 0.7807 0.5009 0.5163 0.030 Uiso 1 1 calc R
C27 C 0.95520(13) 0.57992(14) 0.41786(7) 0.0201(3) Uani 1 1 d .
C28 C 1.02382(14) 0.51327(14) 0.38971(7) 0.0229(4) Uani 1 1 d .
H28 H 1.1006 0.5204 0.3952 0.027 Uiso 1 1 calc R
C29 C 0.98189(15) 0.43674(15) 0.35378(8) 0.0271(4) Uani 1 1 d .
H29 H 1.0299 0.3922 0.3349 0.032 Uiso 1 1 calc R
C30 C 0.87041(16) 0.42524(15) 0.34538(8) 0.0274(4) Uani 1 1 d .
H30 H 0.8416 0.3732 0.3206 0.033 Uiso 1 1 calc R
C31 C 0.80098(15) 0.49037(15) 0.37340(8) 0.0281(4) Uani 1 1 d .
H31 H 0.7243 0.4823 0.3681 0.034 Uiso 1 1 calc R
C32 C 0.84250(14) 0.56702(15) 0.40907(7) 0.0245(4) Uani 1 1 d .
H32 H 0.7940 0.6114 0.4278 0.029 Uiso 1 1 calc R
C33 C 1.24080(13) 0.89110(13) 0.65783(7) 0.0190(3) Uani 1 1 d .
C34 C 1.27695(13) 0.82166(13) 0.61753(7) 0.0207(3) Uani 1 1 d .
H34 H 1.2268 0.7754 0.5991 0.025 Uiso 1 1 calc R
C35 C 1.38630(14) 0.82000(15) 0.60425(8) 0.0248(4) Uani 1 1 d .
H35 H 1.4105 0.7728 0.5767 0.030 Uiso 1 1 calc R
C36 C 1.46006(14) 0.88705(15) 0.63120(8) 0.0260(4) Uani 1 1 d .
H36 H 1.5346 0.8861 0.6219 0.031 Uiso 1 1 calc R
C37 C 1.42490(14) 0.95514(15) 0.67149(8) 0.0268(4) Uani 1 1 d .
H37 H 1.4756 1.0004 0.6903 0.032 Uiso 1 1 calc R
C38 C 1.31564(14) 0.95788(14) 0.68483(8) 0.0239(4) Uani 1 1 d .
H38 H 1.2920 1.0054 0.7124 0.029 Uiso 1 1 calc R
C39 C 1.07448(12) 1.02170(13) 0.69882(7) 0.0185(3) Uani 1 1 d .
C40 C 1.05418(14) 1.10192(14) 0.66052(8) 0.0243(4) Uani 1 1 d .
H40 H 1.0485 1.0876 0.6211 0.029 Uiso 1 1 calc R
C41 C 1.04220(15) 1.20253(15) 0.67952(8) 0.0276(4) Uani 1 1 d .
H41 H 1.0290 1.2568 0.6530 0.033 Uiso 1 1 calc R
C42 C 1.04928(13) 1.22447(14) 0.73685(8) 0.0246(4) Uani 1 1 d .
H42 H 1.0409 1.2935 0.7497 0.029 Uiso 1 1 calc R
C43 C 1.06851(15) 1.14571(14) 0.77519(8) 0.0254(4) Uani 1 1 d .
H43 H 1.0736 1.1606 0.8146 0.030 Uiso 1 1 calc R
C44 C 1.08053(14) 1.04464(14) 0.75659(7) 0.0234(4) Uani 1 1 d .
H44 H 1.0930 0.9907 0.7834 0.028 Uiso 1 1 calc R
C45 C 1.08724(13) 0.81451(13) 0.73661(7) 0.0193(3) Uani 1 1 d .
C46 C 1.17764(14) 0.79197(15) 0.77238(8) 0.0256(4) Uani 1 1 d .
H46 H 1.2485 0.8111 0.7617 0.031 Uiso 1 1 calc R
C47 C 1.16449(15) 0.74188(16) 0.82336(8) 0.0297(4) Uani 1 1 d .
H47 H 1.2266 0.7262 0.8472 0.036 Uiso 1 1 calc R
C48 C 1.06168(16) 0.71437(15) 0.83990(8) 0.0302(4) Uani 1 1 d .
H48 H 1.0529 0.6813 0.8753 0.036 Uiso 1 1 calc R
C49 C 0.97187(16) 0.73549(18) 0.80446(9) 0.0364(5) Uani 1 1 d .
H49 H 0.9011 0.7165 0.8155 0.044 Uiso 1 1 calc R
C50 C 0.98451(15) 0.78409(16) 0.75311(8) 0.0301(4) Uani 1 1 d .
H50 H 0.9224 0.7969 0.7287 0.036 Uiso 1 1 calc R
Cu1 Cu 0.988212(15) 0.839549(16) 0.601595(8) 0.01833(7) Uani 1 1 d .
N1 N 0.83681(11) 0.78518(11) 0.60130(6) 0.0190(3) Uani 1 1 d .
N2 N 0.86578(11) 0.66494(11) 0.52481(6) 0.0185(3) Uani 1 1 d .
N3 N 1.01537(11) 0.79010(11) 0.52368(6) 0.0190(3) Uani 1 1 d .
P1 P 1.09549(3) 0.89094(3) 0.672015(18) 0.01740(10) Uani 1 1 d .

loop_
_atom_site_aniso_label
_atom_site_aniso_U_11
_atom_site_aniso_U_22
_atom_site_aniso_U_33
_atom_site_aniso_U_23
_atom_site_aniso_U_13
_atom_site_aniso_U_12
C1 0.0168(8) 0.0293(10) 0.0379(10) -0.0091(8) -0.0004(7) 0.0017(7)
C2 0.0236(9) 0.0353(12) 0.0627(15) -0.0228(11) 0.0004(9) -0.0012(8)
C3 0.0296(11) 0.0613(16) 0.0573(15) -0.0384(13) 0.0022(10) 0.0009(10)
C4 0.0293(10) 0.0666(16) 0.0346(11) -0.0209(11) 0.0067(8) 0.0034(10)
C5 0.0207(8) 0.0411(11) 0.0287(9) -0.0062(8) 0.0029(7) 0.0033(8)
C6 0.0135(7) 0.0298(9) 0.0240(8) -0.0062(7) -0.0025(6) 0.0046(7)
C7 0.0161(7) 0.0235(9) 0.0192(8) 0.0001(6) -0.0013(6) 0.0025(6)
C8 0.0166(7) 0.0247(9) 0.0234(8) -0.0002(7) 0.0020(6) 0.0005(7)
C9 0.0161(7) 0.0220(9) 0.0215(8) 0.0009(6) 0.0009(6) 0.0004(6)
C10 0.0160(7) 0.0211(8) 0.0186(8) 0.0005(6) -0.0014(6) -0.0003(6)
C11 0.0176(7) 0.0212(8) 0.0180(8) 0.0008(6) -0.0010(6) 0.0003(6)
C12 0.0198(8) 0.0225(9) 0.0171(7) -0.0002(6) -0.0002(6) -0.0005(6)
C13 0.0210(8) 0.0278(9) 0.0186(8) 0.0002(7) 0.0026(6) -0.0013(7)
C14 0.0181(7) 0.0226(8) 0.0189(8) 0.0030(7) -0.0018(6) -0.0002(6)
C15 0.0193(8) 0.0255(9) 0.0189(8) 0.0059(7) -0.0034(6) -0.0026(7)
C16 0.0233(8) 0.0305(10) 0.0248(9) 0.0043(7) 0.0013(7) -0.0030(7)
C17 0.0229(9) 0.0381(11) 0.0331(10) 0.0096(9) 0.0024(7) -0.0059(8)
C18 0.0275(9) 0.0318(11) 0.0391(11) 0.0091(9) -0.0048(8) -0.0115(8)
C19 0.0316(10) 0.0244(10) 0.0356(10) 0.0031(8) -0.0060(8) -0.0037(8)
C20 0.0223(8) 0.0263(9) 0.0257(9) 0.0042(7) -0.0025(7) -0.0018(7)
C21 0.0193(8) 0.0225(9) 0.0232(8) 0.0009(7) -0.0002(6) -0.0014(7)
C22 0.0257(9) 0.0286(10) 0.0356(10) -0.0028(8) 0.0097(8) -0.0034(8)
C23 0.0265(9) 0.0322(11) 0.0455(12) -0.0005(9) 0.0107(8) -0.0076(8)
C24 0.0278(9) 0.0257(10) 0.0384(11) -0.0013(8) 0.0000(8) -0.0077(8)
C25 0.0265(9) 0.0267(10) 0.0335(10) -0.0038(8) 0.0023(7) -0.0032(7)
C26 0.0213(8) 0.0274(10) 0.0255(9) -0.0019(7) 0.0020(7) -0.0046(7)
C27 0.0222(8) 0.0228(9) 0.0154(7) 0.0012(6) 0.0008(6) -0.0008(7)
C28 0.0213(8) 0.0276(9) 0.0199(8) -0.0009(7) 0.0020(6) -0.0007(7)
C29 0.0315(9) 0.0267(10) 0.0234(9) -0.0031(7) 0.0043(7) 0.0035(8)
C30 0.0345(10) 0.0259(10) 0.0214(8) -0.0034(7) -0.0023(7) -0.0048(8)
C31 0.0239(8) 0.0338(10) 0.0261(9) -0.0034(8) -0.0030(7) -0.0031(8)
C32 0.0227(8) 0.0296(10) 0.0211(8) -0.0033(7) -0.0008(6) 0.0024(7)
C33 0.0161(7) 0.0203(9) 0.0203(8) 0.0031(6) -0.0011(6) 0.0003(6)
C34 0.0186(8) 0.0224(9) 0.0210(8) 0.0027(7) -0.0011(6) 0.0007(6)
C35 0.0226(8) 0.0296(10) 0.0225(8) 0.0043(7) 0.0032(7) 0.0068(7)
C36 0.0164(8) 0.0302(10) 0.0315(9) 0.0116(8) 0.0023(7) 0.0018(7)
C37 0.0191(8) 0.0232(9) 0.0376(10) 0.0044(8) -0.0047(7) -0.0028(7)
C38 0.0201(8) 0.0215(9) 0.0298(9) -0.0019(7) -0.0019(7) 0.0008(7)
C39 0.0141(7) 0.0192(8) 0.0221(8) -0.0032(6) -0.0007(6) 0.0001(6)
C40 0.0255(8) 0.0248(9) 0.0223(8) 0.0002(7) -0.0026(7) 0.0003(7)
C41 0.0275(9) 0.0219(9) 0.0332(10) 0.0040(8) -0.0037(7) -0.0013(7)
C42 0.0174(7) 0.0203(9) 0.0361(10) -0.0058(7) 0.0014(7) 0.0002(6)
C43 0.0246(8) 0.0265(10) 0.0252(9) -0.0066(7) 0.0019(7) -0.0011(7)
C44 0.0243(8) 0.0240(9) 0.0218(8) -0.0011(7) -0.0007(6) 0.0010(7)
C45 0.0196(8) 0.0171(8) 0.0210(8) -0.0023(6) 0.0000(6) 0.0011(6)
C46 0.0198(8) 0.0290(10) 0.0279(9) 0.0013(7) -0.0009(7) 0.0035(7)
C47 0.0281(9) 0.0316(10) 0.0288(9) 0.0034(8) -0.0047(7) 0.0069(8)
C48 0.0386(10) 0.0273(10) 0.0247(9) 0.0039(8) 0.0027(8) 0.0003(8)
C49 0.0256(9) 0.0455(13) 0.0381(11) 0.0114(9) 0.0030(8) -0.0072(9)
C50 0.0199(8) 0.0373(11) 0.0327(10) 0.0067(8) -0.0026(7) -0.0042(8)
Cu1 0.01575(10) 0.02084(12) 0.01828(11) -0.00269(8) -0.00078(7) -0.00128(8)
N1 0.0167(6) 0.0211(7) 0.0191(7) -0.0013(5) -0.0009(5) 0.0002(5)
N2 0.0170(6) 0.0203(7) 0.0181(6) 0.0005(5) -0.0006(5) 0.0001(5)
N3 0.0172(6) 0.0212(7) 0.0186(7) 0.0001(5) -0.0011(5) -0.0018(5)
P1 0.01483(18) 0.0186(2) 0.0187(2) -0.00220(16) -0.00088(15) 0.00019(15)

loop_
_atom_type_symbol
_atom_type_description
_atom_type_scat_dispersion_real
_atom_type_scat_dispersion_imag
_atom_type_scat_source
C C 0.0033 0.0016 'International Tables Vol C Tables 4.2.6.8 and 6.1.1.4'
H H 0.0000 0.0000 'International Tables Vol C Tables 4.2.6.8 and 6.1.1.4'
N N 0.0061 0.0033 'International Tables Vol C Tables 4.2.6.8 and 6.1.1.4'
Cu Cu 0.3201 1.2651 'International Tables Vol C Tables 4.2.6.8 and 6.1.1.4'
P P 0.1023 0.0942 'International Tables Vol C Tables 4.2.6.8 and 6.1.1.4'

loop_
_geom_angle_atom_site_label_1
_geom_angle_atom_site_label_2
_geom_angle_atom_site_label_3
_geom_angle
C2 C1 C6 120.26(19)
C2 C1 H1 119.9
C6 C1 H1 119.9
C1 C2 C3 120.4(2)
C1 C2 H2 119.8
C3 C2 H2 119.8
C4 C3 C2 119.8(2)
C4 C3 H3 120.1
C2 C3 H3 120.1
C5 C4 C3 120.3(2)
C5 C4 H4 119.9
C3 C4 H4 119.9
C4 C5 C6 120.3(2)
C4 C5 H5 119.9
C6 C5 H5 119.9
C1 C6 C5 118.94(17)
C1 C6 C7 121.53(16)
C5 C6 C7 119.53(17)
N1 C7 C8 111.50(15)
N1 C7 C6 122.82(15)
C8 C7 C6 125.67(15)
C9 C8 C7 107.56(15)
C9 C8 H8 126.2
C7 C8 H8 126.2
C8 C9 C10 105.04(15)
C8 C9 C21 126.42(15)
C10 C9 C21 128.52(15)
N2 C10 N1 126.51(15)
N2 C10 C9 123.51(15)
N1 C10 C9 109.95(14)
N2 C11 N3 128.40(15)
N2 C11 C12 121.53(15)
N3 C11 C12 110.06(14)
C13 C12 C11 105.46(15)
C13 C12 C27 128.14(15)
C11 C12 C27 126.25(15)
C12 C13 C14 107.56(15)
C12 C13 H13 126.2
C14 C13 H13 126.2
N3 C14 C13 111.13(15)
N3 C14 C15 123.31(16)
C13 C14 C15 125.42(15)
C20 C15 C16 118.16(16)
C20 C15 C14 121.47(16)
C16 C15 C14 120.35(17)
C17 C16 C15 120.79(19)
C17 C16 H16 119.6
C15 C16 H16 119.6
C18 C17 C16 120.35(18)
C18 C17 H17 119.8
C16 C17 H17 119.8
C17 C18 C19 119.73(18)
C17 C18 H18 120.1
C19 C18 H18 120.1
C20 C19 C18 120.14(19)
C20 C19 H19 119.9
C18 C19 H19 119.9
C19 C20 C15 120.81(17)
C19 C20 H20 119.6
C15 C20 H20 119.6
C26 C21 C22 117.32(16)
C26 C21 C9 122.96(15)
C22 C21 C9 119.71(16)
C23 C22 C21 121.61(18)
C23 C22 H22 119.2
C21 C22 H22 119.2
C24 C23 C22 120.35(18)
C24 C23 H23 119.8
C22 C23 H23 119.8
C23 C24 C25 119.32(18)
C23 C24 H24 120.3
C25 C24 H24 120.3
C24 C25 C26 120.55(18)
C24 C25 H25 119.7
C26 C25 H25 119.7
C25 C26 C21 120.85(16)
C25 C26 H26 119.6
C21 C26 H26 119.6
C28 C27 C32 118.00(16)
C28 C27 C12 120.48(15)
C32 C27 C12 121.46(16)
C29 C28 C27 121.13(16)
C29 C28 H28 119.4
C27 C28 H28 119.4
C30 C29 C28 120.17(17)
C30 C29 H29 119.9
C28 C29 H29 119.9
C29 C30 C31 119.45(17)
C29 C30 H30 120.3
C31 C30 H30 120.3
C32 C31 C30 120.54(17)
C32 C31 H31 119.7
C30 C31 H31 119.7
C31 C32 C27 120.71(17)
C31 C32 H32 119.6
C27 C32 H32 119.6
C38 C33 C34 119.18(15)
C38 C33 P1 123.00(13)
C34 C33 P1 117.81(12)
C35 C34 C33 120.18(16)
C35 C34 H34 119.9
C33 C34 H34 119.9
C36 C35 C34 120.20(17)
C36 C35 H35 119.9
C34 C35 H35 119.9
C37 C36 C35 119.83(16)
C37 C36 H36 120.1
C35 C36 H36 120.1
C36 C37 C38 120.44(17)
C36 C37 H37 119.8
C38 C37 H37 119.8
C37 C38 C33 120.17(17)
C37 C38 H38 119.9
C33 C38 H38 119.9
C40 C39 C44 118.56(16)
C40 C39 P1 119.19(13)
C44 C39 P1 122.24(13)
C41 C40 C39 120.46(17)
C41 C40 H40 119.8
C39 C40 H40 119.8
C42 C41 C40 120.46(18)
C42 C41 H41 119.8
C40 C41 H41 119.8
C43 C42 C41 119.64(17)
C43 C42 H42 120.2
C41 C42 H42 120.2
C42 C43 C44 120.34(17)
C42 C43 H43 119.8
C44 C43 H43 119.8
C43 C44 C39 120.53(17)
C43 C44 H44 119.7
C39 C44 H44 119.7
C50 C45 C46 118.48(17)
C50 C45 P1 118.14(13)
C46 C45 P1 123.20(13)
C47 C46 C45 120.32(17)
C47 C46 H46 119.8
C45 C46 H46 119.8
C46 C47 C48 120.62(17)
C46 C47 H47 119.7
C48 C47 H47 119.7
C49 C48 C47 119.40(18)
C49 C48 H48 120.3
C47 C48 H48 120.3
C50 C49 C48 120.31(18)
C50 C49 H49 119.8
C48 C49 H49 119.8
C49 C50 C45 120.85(17)
C49 C50 H50 119.6
C45 C50 H50 119.6
N1 Cu1 N3 94.49(6)
N1 Cu1 P1 130.08(4)
N3 Cu1 P1 133.13(4)
C7 N1 C10 105.89(14)
C7 N1 Cu1 133.03(12)
C10 N1 Cu1 117.79(10)
C10 N2 C11 127.67(15)
C14 N3 C11 105.74(14)
C14 N3 Cu1 135.27(12)
C11 N3 Cu1 117.09(11)
C45 P1 C39 101.35(8)
C45 P1 C33 104.17(8)
C39 P1 C33 102.49(8)
C45 P1 Cu1 114.81(6)
C39 P1 Cu1 117.19(5)
C33 P1 Cu1 114.91(6)

loop_
_geom_bond_atom_site_label_1
_geom_bond_atom_site_label_2
_geom_bond_distance
C1 C2 1.383(3)
C1 C6 1.392(3)
C1 H1 0.9500
C2 C3 1.385(4)
C2 H2 0.9500
C3 C4 1.384(4)
C3 H3 0.9500
C4 C5 1.380(3)
C4 H4 0.9500
C5 C6 1.403(3)
C5 H5 0.9500
C6 C7 1.460(2)
C7 N1 1.342(2)
C7 C8 1.425(2)
C8 C9 1.375(2)
C8 H8 0.9500
C9 C10 1.455(2)
C9 C21 1.472(2)
C10 N2 1.320(2)
C10 N1 1.393(2)
C11 N2 1.323(2)
C11 N3 1.396(2)
C11 C12 1.445(2)
C12 C13 1.375(2)
C12 C27 1.470(2)
C13 C14 1.425(2)
C13 H13 0.9500
C14 N3 1.351(2)
C14 C15 1.466(2)
C15 C20 1.395(3)
C15 C16 1.402(2)
C16 C17 1.385(3)
C16 H16 0.9500
C17 C18 1.379(3)
C17 H17 0.9500
C18 C19 1.389(3)
C18 H18 0.9500
C19 C20 1.388(3)
C19 H19 0.9500
C20 H20 0.9500
C21 C26 1.399(2)
C21 C22 1.403(2)
C22 C23 1.382(3)
C22 H22 0.9500
C23 C24 1.377(3)
C23 H23 0.9500
C24 C25 1.389(3)
C24 H24 0.9500
C25 C26 1.390(3)
C25 H25 0.9500
C26 H26 0.9500
C27 C28 1.395(2)
C27 C32 1.400(2)
C28 C29 1.388(3)
C28 H28 0.9500
C29 C30 1.382(3)
C29 H29 0.9500
C30 C31 1.387(3)
C30 H30 0.9500
C31 C32 1.384(3)
C31 H31 0.9500
C32 H32 0.9500
C33 C38 1.395(2)
C33 C34 1.396(2)
C33 P1 1.8299(16)
C34 C35 1.392(2)
C34 H34 0.9500
C35 C36 1.388(3)
C35 H35 0.9500
C36 C37 1.380(3)
C36 H36 0.9500
C37 C38 1.392(2)
C37 H37 0.9500
C38 H38 0.9500
C39 C40 1.392(2)
C39 C44 1.396(2)
C39 P1 1.8280(17)
C40 C41 1.386(3)
C40 H40 0.9500
C41 C42 1.384(3)
C41 H41 0.9500
C42 C43 1.377(3)
C42 H42 0.9500
C43 C44 1.389(3)
C43 H43 0.9500
C44 H44 0.9500
C45 C50 1.393(2)
C45 C46 1.396(2)
C45 P1 1.8256(18)
C46 C47 1.384(3)
C46 H46 0.9500
C47 C48 1.384(3)
C47 H47 0.9500
C48 C49 1.382(3)
C48 H48 0.9500
C49 C50 1.382(3)
C49 H49 0.9500
C50 H50 0.9500
Cu1 N1 1.9871(14)
Cu1 N3 1.9917(14)
Cu1 P1 2.1800(5)
